data_4501507
loop_
_publ_author_name
'Li, Ling-Ling'
'Yuan, Rong-Xin'
'Liu, Lei-Lei'
'Ren, Zhi-Gang'
'Zheng, Ai-Xia'
'Cheng, Hong-Jian'
'Li, Hong-Xi'
'Lang, Jian-Ping'

_publ_section_title
;
 Formation of [CuSCN]n-Based Topological Structures via a Family of
 Flexible Benzimidazolyl-Based Linkers with Different Spacer Lengths
;
_journal_issue 4
_journal_name_full 'Crystal Growth &amp; Design'
_journal_page_first 1929
_journal_paper_doi 10.1021/cg100028y
_journal_volume 10
_journal_year 2010
_chemical_formula_moiety 'C29 H27 Cu2 N8 S2'
_chemical_formula_sum 'C29 H27 Cu2 N8 S2'
_chemical_formula_weight 678.83
_chemical_name_systematic
; 
 ? 
;
_space_group_IT_number 2
_symmetry_cell_setting triclinic
_symmetry_space_group_name_Hall '-P 1'
_symmetry_space_group_name_H-M 'P -1'
_atom_sites_solution_hydrogens geom
_atom_sites_solution_primary direct
_atom_sites_solution_secondary difmap
_audit_creation_method SHELXL-97
_cell_angle_alpha 90.53(3)
_cell_angle_beta 90.05(3)
_cell_angle_gamma 103.81(3)
_cell_formula_units_Z 2
_cell_length_a 9.5176(19)
_cell_length_b 11.197(2)
_cell_length_c 13.924(3)
_cell_measurement_reflns_used 4064
_cell_measurement_temperature 223(2)
_cell_measurement_theta_max 27.5398
_cell_measurement_theta_min 3.2156
_cell_volume 1440.9(5)
_computing_structure_refinement 'SHELXL-97 (Sheldrick, 1997)'
_computing_structure_solution 'SHELXS-97 (Sheldrick, 1990)'
_diffrn_ambient_temperature 223(2)
_diffrn_measured_fraction_theta_full 0.960
_diffrn_measured_fraction_theta_max 0.960
_diffrn_measurement_device_type 'Rigaku MercuryCCD area detector'
_diffrn_measurement_method \w
_diffrn_radiation_monochromator graphite
_diffrn_radiation_source 'fine-focus sealed tube'
_diffrn_radiation_type MoK\a
_diffrn_radiation_wavelength 0.71073
_diffrn_reflns_av_R_equivalents 0.0527
_diffrn_reflns_av_sigmaI/netI 0.1010
_diffrn_reflns_limit_h_max 12
_diffrn_reflns_limit_h_min -11
_diffrn_reflns_limit_k_max 14
_diffrn_reflns_limit_k_min -14
_diffrn_reflns_limit_l_max 18
_diffrn_reflns_limit_l_min -18
_diffrn_reflns_number 11947
_diffrn_reflns_theta_full 27.48
_diffrn_reflns_theta_max 27.48
_diffrn_reflns_theta_min 3.22
_diffrn_standards_decay_% 0
_diffrn_standards_interval_count 0
_diffrn_standards_interval_time 0
_diffrn_standards_number 0
_exptl_absorpt_coefficient_mu 1.656
_exptl_absorpt_correction_T_max 0.8519
_exptl_absorpt_correction_T_min 0.7121
_exptl_absorpt_correction_type multi-scan
_exptl_absorpt_process_details 'Jacobson, R. (1998) Private communication to Rigaku Company, Tokyo, Japan.'
_exptl_crystal_colour yellow
_exptl_crystal_density_diffrn 1.565
_exptl_crystal_density_method 'not measured'
_exptl_crystal_description block
_exptl_crystal_F_000 694
_exptl_crystal_size_max 0.22
_exptl_crystal_size_mid 0.18
_exptl_crystal_size_min 0.10
_refine_diff_density_max 0.370
_refine_diff_density_min -0.476
_refine_diff_density_rms 0.086
_refine_ls_extinction_method none
_refine_ls_goodness_of_fit_ref 1.186
_refine_ls_hydrogen_treatment constr
_refine_ls_matrix_type full
_refine_ls_number_parameters 370
_refine_ls_number_reflns 6345
_refine_ls_number_restraints 0
_refine_ls_restrained_S_all 1.186
_refine_ls_R_factor_all 0.1224
_refine_ls_R_factor_gt 0.0855
_refine_ls_shift/su_max 0.000
_refine_ls_shift/su_mean 0.000
_refine_ls_structure_factor_coef Fsqd
_refine_ls_weighting_details 'calc w=1/[\s^2^(Fo^2^)+(0.0439P)^2^+0.0595P] where P=(Fo^2^+2Fc^2^)/3'
_refine_ls_weighting_scheme calc
_refine_ls_wR_factor_gt 0.1487
_refine_ls_wR_factor_ref 0.1661
_reflns_number_gt 4489
_reflns_number_total 6345
_reflns_threshold_expression >2sigma(I)
_cod_data_source_file cg100028y_si_001.cif
_cod_data_source_block '[(CuSCN)4(bbbm)3]n'
_cod_database_code 4501507

loop_
_symmetry_equiv_pos_as_xyz
'x, y, z'
'-x, -y, -z'

loop_
_atom_site_label
_atom_site_type_symbol
_atom_site_fract_x
_atom_site_fract_y
_atom_site_fract_z
_atom_site_U_iso_or_equiv
_atom_site_adp_type
_atom_site_occupancy
_atom_site_symmetry_multiplicity
_atom_site_calc_flag
_atom_site_refinement_flags
Cu1 Cu 1.02439(8) 0.31784(6) 0.27225(5) 0.0421(2) Uani 1 1 d .
Cu2 Cu 0.96573(8) 0.19870(7) 0.59604(6) 0.0486(3) Uani 1 1 d .
S1 S 1.06490(18) 0.22603(13) 0.41806(11) 0.0423(4) Uani 1 1 d .
S2 S 1.15532(17) 0.32664(14) 0.67210(12) 0.0445(4) Uani 1 1 d .
N1 N 1.2275(5) 0.4131(4) 0.2279(3) 0.0400(12) Uani 1 1 d .
N2 N 1.4209(5) 0.5681(4) 0.2041(3) 0.0367(11) Uani 1 1 d .
N6 N 0.6012(5) 0.2969(4) 0.4930(3) 0.0390(12) Uani 1 1 d .
N5 N 0.7710(5) 0.2333(4) 0.5757(3) 0.0418(12) Uani 1 1 d .
C1 C 1.3421(6) 0.3658(5) 0.1991(4) 0.0354(13) Uani 1 1 d .
C2 C 1.3505(7) 0.2434(5) 0.1881(4) 0.0441(15) Uani 1 1 d .
H2 H 1.2698 0.1777 0.1984 0.053 Uiso 1 1 calc R
C3 C 1.4807(9) 0.2237(6) 0.1618(5) 0.0583(19) Uani 1 1 d .
H3 H 1.4891 0.1422 0.1536 0.070 Uiso 1 1 calc R
C4 C 1.6033(8) 0.3201(7) 0.1465(5) 0.0588(19) Uani 1 1 d .
H4 H 1.6909 0.3014 0.1287 0.071 Uiso 1 1 calc R
C5 C 1.5977(7) 0.4420(6) 0.1570(4) 0.0510(17) Uani 1 1 d .
H5 H 1.6792 0.5069 0.1468 0.061 Uiso 1 1 calc R
C6 C 1.4655(6) 0.4629(5) 0.1833(4) 0.0386(14) Uani 1 1 d .
C7 C 1.2813(6) 0.5330(5) 0.2296(4) 0.0400(14) Uani 1 1 d .
H7 H 1.2264 0.5892 0.2471 0.048 Uiso 1 1 calc R
C8 C 1.5057(6) 0.6940(5) 0.1955(4) 0.0398(14) Uani 1 1 d .
H8A H 1.6054 0.6984 0.2158 0.048 Uiso 1 1 calc R
H8B H 1.4658 0.7473 0.2386 0.048 Uiso 1 1 calc R
C9 C 1.5063(6) 0.7412(5) 0.0932(4) 0.0406(14) Uani 1 1 d .
H9A H 1.4067 0.7367 0.0726 0.049 Uiso 1 1 calc R
H9B H 1.5471 0.6886 0.0500 0.049 Uiso 1 1 calc R
C10 C 1.5955(6) 0.8745(5) 0.0861(4) 0.0415(14) Uani 1 1 d .
H10A H 1.5712 0.9096 0.0259 0.050 Uiso 1 1 calc R
H10B H 1.5687 0.9227 0.1391 0.050 Uiso 1 1 calc R
C19 C 0.6358(6) 0.1568(5) 0.5966(4) 0.0352(13) Uani 1 1 d .
C20 C 0.5969(6) 0.0521(5) 0.6527(4) 0.0411(14) Uani 1 1 d .
H20 H 0.6667 0.0236 0.6877 0.049 Uiso 1 1 calc R
C21 C 0.4536(7) -0.0082(6) 0.6556(4) 0.0481(16) Uani 1 1 d .
H21 H 0.4254 -0.0794 0.6929 0.058 Uiso 1 1 calc R
C22 C 0.3484(7) 0.0336(6) 0.6045(4) 0.0490(16) Uani 1 1 d .
H22 H 0.2512 -0.0102 0.6082 0.059 Uiso 1 1 calc R
C23 C 0.3838(6) 0.1362(6) 0.5496(4) 0.0457(15) Uani 1 1 d .
H23 H 0.3132 0.1643 0.5152 0.055 Uiso 1 1 calc R
C24 C 0.5291(6) 0.1977(5) 0.5467(4) 0.0374(14) Uani 1 1 d .
C25 C 0.7438(7) 0.3126(6) 0.5141(4) 0.0469(16) Uani 1 1 d .
H25 H 0.8165 0.3749 0.4870 0.056 Uiso 1 1 calc R
C26 C 0.5372(7) 0.3655(6) 0.4228(4) 0.0521(17) Uani 1 1 d .
H26A H 0.4715 0.3069 0.3808 0.062 Uiso 1 1 calc R
H26B H 0.6145 0.4137 0.3828 0.062 Uiso 1 1 calc R
C27 C 0.4543(7) 0.4516(5) 0.4684(4) 0.0490(16) Uani 1 1 d .
H27A H 0.4118 0.4916 0.4175 0.059 Uiso 1 1 calc R
H27B H 0.3748 0.4030 0.5066 0.059 Uiso 1 1 calc R
C28 C 1.0563(6) 0.0801(5) 0.3948(4) 0.0360(13) Uani 1 1 d .
C29 C 1.1012(6) 0.4554(5) 0.6883(4) 0.0381(14) Uani 1 1 d .
N3 N 1.8367(5) 1.0145(4) 0.0975(3) 0.0366(11) Uani 1 1 d .
N4 N 1.9463(5) 1.1909(4) 0.1691(3) 0.0377(12) Uani 1 1 d .
C17 C 1.9390(6) 1.2108(5) 0.0706(4) 0.0340(13) Uani 1 1 d .
C16 C 1.9884(6) 1.3173(5) 0.0179(4) 0.0422(15) Uani 1 1 d .
H16 H 2.0365 1.3915 0.0476 0.051 Uiso 1 1 calc R
C15 C 1.9640(7) 1.3097(6) -0.0796(5) 0.0533(18) Uani 1 1 d .
H15 H 1.9949 1.3808 -0.1167 0.064 Uiso 1 1 calc R
C14 C 1.8947(7) 1.1993(6) -0.1256(4) 0.0521(17) Uani 1 1 d .
H14 H 1.8823 1.1976 -0.1926 0.063 Uiso 1 1 calc R
C13 C 1.8445(7) 1.0937(5) -0.0740(4) 0.0449(15) Uani 1 1 d .
H13 H 1.7966 1.0198 -0.1043 0.054 Uiso 1 1 calc R
C12 C 1.8675(6) 1.1003(5) 0.0252(4) 0.0329(12) Uani 1 1 d .
C18 C 1.8857(6) 1.0732(5) 0.1801(4) 0.0409(14) Uani 1 1 d .
H18 H 1.8774 1.0340 0.2399 0.049 Uiso 1 1 calc R
C11 C 1.7567(6) 0.8859(5) 0.0895(4) 0.0410(14) Uani 1 1 d .
H11A H 1.7800 0.8402 0.1446 0.049 Uiso 1 1 calc R
H11B H 1.7867 0.8493 0.0311 0.049 Uiso 1 1 calc R
N8 N 1.0475(5) -0.0233(4) 0.3824(3) 0.0440(13) Uani 1 1 d .
N7 N 1.0694(6) 0.5465(5) 0.7010(4) 0.0489(14) Uani 1 1 d .

loop_
_atom_site_aniso_label
_atom_site_aniso_U_11
_atom_site_aniso_U_22
_atom_site_aniso_U_33
_atom_site_aniso_U_23
_atom_site_aniso_U_13
_atom_site_aniso_U_12
Cu1 0.0451(5) 0.0316(4) 0.0457(5) 0.0029(3) 0.0011(4) 0.0017(3)
Cu2 0.0423(5) 0.0366(5) 0.0676(6) -0.0002(4) -0.0081(4) 0.0108(4)
S1 0.0556(10) 0.0325(8) 0.0385(8) 0.0053(6) 0.0003(7) 0.0098(7)
S2 0.0413(9) 0.0419(9) 0.0512(10) -0.0047(7) -0.0077(7) 0.0118(7)
N1 0.038(3) 0.032(3) 0.048(3) 0.005(2) 0.003(2) 0.005(2)
N2 0.037(3) 0.028(3) 0.040(3) 0.005(2) 0.001(2) -0.001(2)
N6 0.037(3) 0.048(3) 0.037(3) 0.007(2) 0.004(2) 0.018(2)
N5 0.037(3) 0.041(3) 0.050(3) 0.007(2) 0.002(2) 0.016(2)
C1 0.044(3) 0.030(3) 0.031(3) 0.004(2) -0.004(3) 0.005(3)
C2 0.052(4) 0.036(3) 0.044(4) -0.001(3) -0.004(3) 0.011(3)
C3 0.085(6) 0.047(4) 0.051(4) -0.006(3) -0.015(4) 0.032(4)
C4 0.055(5) 0.088(6) 0.048(4) -0.002(4) -0.006(3) 0.045(4)
C5 0.039(4) 0.066(5) 0.048(4) -0.005(3) 0.000(3) 0.013(3)
C6 0.040(3) 0.043(4) 0.030(3) 0.000(3) -0.002(3) 0.006(3)
C7 0.045(4) 0.032(3) 0.041(3) 0.008(3) 0.000(3) 0.005(3)
C8 0.042(3) 0.030(3) 0.040(3) 0.005(3) -0.003(3) -0.006(3)
C9 0.039(3) 0.027(3) 0.048(4) 0.002(3) -0.002(3) -0.008(3)
C10 0.039(3) 0.030(3) 0.052(4) 0.008(3) -0.003(3) 0.001(3)
C19 0.035(3) 0.039(3) 0.035(3) -0.001(3) 0.001(2) 0.015(3)
C20 0.042(4) 0.039(3) 0.043(3) 0.003(3) -0.001(3) 0.010(3)
C21 0.063(4) 0.038(4) 0.043(4) 0.003(3) 0.008(3) 0.010(3)
C22 0.034(3) 0.061(4) 0.049(4) -0.006(3) 0.005(3) 0.004(3)
C23 0.038(4) 0.058(4) 0.045(4) 0.001(3) -0.003(3) 0.018(3)
C24 0.041(3) 0.043(4) 0.033(3) -0.002(3) 0.000(3) 0.018(3)
C25 0.042(4) 0.045(4) 0.055(4) 0.005(3) 0.007(3) 0.013(3)
C26 0.061(4) 0.057(4) 0.045(4) 0.014(3) -0.006(3) 0.026(4)
C27 0.049(4) 0.056(4) 0.045(4) 0.015(3) -0.006(3) 0.017(3)
C28 0.031(3) 0.044(4) 0.036(3) 0.006(3) 0.001(2) 0.013(3)
C29 0.038(3) 0.040(3) 0.031(3) 0.007(3) 0.005(2) -0.001(3)
N3 0.036(3) 0.027(3) 0.041(3) 0.006(2) -0.001(2) -0.005(2)
N4 0.042(3) 0.031(3) 0.035(3) 0.001(2) 0.005(2) -0.002(2)
C17 0.034(3) 0.030(3) 0.037(3) 0.005(2) 0.007(2) 0.007(3)
C16 0.051(4) 0.023(3) 0.050(4) 0.008(3) 0.006(3) 0.002(3)
C15 0.061(5) 0.049(4) 0.049(4) 0.024(3) 0.016(3) 0.011(3)
C14 0.062(5) 0.059(4) 0.030(3) 0.005(3) 0.006(3) 0.005(4)
C13 0.056(4) 0.042(4) 0.034(3) -0.004(3) 0.005(3) 0.006(3)
C12 0.032(3) 0.028(3) 0.038(3) 0.003(2) 0.004(2) 0.004(2)
C18 0.047(4) 0.038(3) 0.033(3) 0.004(3) -0.005(3) 0.000(3)
C11 0.043(4) 0.025(3) 0.048(4) 0.004(3) -0.007(3) -0.005(3)
N8 0.046(3) 0.040(3) 0.049(3) 0.004(2) -0.003(2) 0.015(3)
N7 0.050(3) 0.036(3) 0.060(4) 0.006(3) 0.003(3) 0.009(3)

loop_
_atom_type_symbol
_atom_type_description
_atom_type_scat_dispersion_real
_atom_type_scat_dispersion_imag
_atom_type_scat_source
C C 0.0033 0.0016 'International Tables Vol C Tables 4.2.6.8 and 6.1.1.4'
H H 0.0000 0.0000 'International Tables Vol C Tables 4.2.6.8 and 6.1.1.4'
N N 0.0061 0.0033 'International Tables Vol C Tables 4.2.6.8 and 6.1.1.4'
S S 0.1246 0.1234 'International Tables Vol C Tables 4.2.6.8 and 6.1.1.4'
Cu Cu 0.3201 1.2651 'International Tables Vol C Tables 4.2.6.8 and 6.1.1.4'

loop_
_geom_angle_atom_site_label_1
_geom_angle_atom_site_label_2
_geom_angle_atom_site_label_3
_geom_angle
_geom_angle_site_symmetry_1
_geom_angle_site_symmetry_3
N7 Cu1 N4 120.8(2) 2_766 1_445
N7 Cu1 N1 101.4(2) 2_766 .
N4 Cu1 N1 106.84(19) 1_445 .
N7 Cu1 S1 109.28(16) 2_766 .
N4 Cu1 S1 111.90(14) 1_445 .
N1 Cu1 S1 104.93(14) . .
N8 Cu2 N5 112.0(2) 2_756 .
N8 Cu2 S2 114.05(15) 2_756 .
N5 Cu2 S2 125.15(14) . .
N8 Cu2 S1 101.75(15) 2_756 .
N5 Cu2 S1 99.52(15) . .
S2 Cu2 S1 98.64(7) . .
C28 S1 Cu1 107.2(2) . .
C28 S1 Cu2 97.4(2) . .
Cu1 S1 Cu2 140.43(7) . .
C29 S2 Cu2 104.0(2) . .
C7 N1 C1 104.1(5) . .
C7 N1 Cu1 127.7(4) . .
C1 N1 Cu1 128.0(4) . .
C7 N2 C6 106.9(5) . .
C7 N2 C8 126.2(5) . .
C6 N2 C8 126.9(5) . .
C25 N6 C24 106.0(5) . .
C25 N6 C26 127.1(5) . .
C24 N6 C26 126.9(5) . .
C25 N5 C19 104.8(5) . .
C25 N5 Cu2 124.6(4) . .
C19 N5 Cu2 127.6(4) . .
N1 C1 C2 129.9(5) . .
N1 C1 C6 109.8(5) . .
C2 C1 C6 120.3(6) . .
C3 C2 C1 117.0(6) . .
C3 C2 H2 121.5 . .
C1 C2 H2 121.5 . .
C2 C3 C4 122.7(6) . .
C2 C3 H3 118.7 . .
C4 C3 H3 118.7 . .
C5 C4 C3 121.4(6) . .
C5 C4 H4 119.3 . .
C3 C4 H4 119.3 . .
C6 C5 C4 116.3(6) . .
C6 C5 H5 121.8 . .
C4 C5 H5 121.8 . .
N2 C6 C5 132.8(6) . .
N2 C6 C1 104.8(5) . .
C5 C6 C1 122.3(6) . .
N1 C7 N2 114.4(5) . .
N1 C7 H7 122.8 . .
N2 C7 H7 122.8 . .
N2 C8 C9 112.2(4) . .
N2 C8 H8A 109.2 . .
C9 C8 H8A 109.2 . .
N2 C8 H8B 109.2 . .
C9 C8 H8B 109.2 . .
H8A C8 H8B 107.9 . .
C8 C9 C10 111.2(4) . .
C8 C9 H9A 109.4 . .
C10 C9 H9A 109.4 . .
C8 C9 H9B 109.4 . .
C10 C9 H9B 109.4 . .
H9A C9 H9B 108.0 . .
C11 C10 C9 113.3(5) . .
C11 C10 H10A 108.9 . .
C9 C10 H10A 108.9 . .
C11 C10 H10B 108.9 . .
C9 C10 H10B 108.9 . .
H10A C10 H10B 107.7 . .
C20 C19 C24 119.6(6) . .
C20 C19 N5 131.3(5) . .
C24 C19 N5 109.1(5) . .
C21 C20 C19 118.0(6) . .
C21 C20 H20 121.0 . .
C19 C20 H20 121.0 . .
C20 C21 C22 121.7(6) . .
C20 C21 H21 119.2 . .
C22 C21 H21 119.2 . .
C23 C22 C21 121.4(6) . .
C23 C22 H22 119.3 . .
C21 C22 H22 119.3 . .
C22 C23 C24 117.0(6) . .
C22 C23 H23 121.5 . .
C24 C23 H23 121.5 . .
N6 C24 C23 131.2(6) . .
N6 C24 C19 106.1(5) . .
C23 C24 C19 122.4(6) . .
N5 C25 N6 114.0(6) . .
N5 C25 H25 123.0 . .
N6 C25 H25 123.0 . .
N6 C26 C27 113.5(5) . .
N6 C26 H26A 108.9 . .
C27 C26 H26A 108.9 . .
N6 C26 H26B 108.9 . .
C27 C26 H26B 108.9 . .
H26A C26 H26B 107.7 . .
C27 C27 C26 113.6(7) 2_666 .
C27 C27 H27A 108.9 2_666 .
C26 C27 H27A 108.9 . .
C27 C27 H27B 108.9 2_666 .
C26 C27 H27B 108.9 . .
H27A C27 H27B 107.7 . .
N8 C28 S1 177.0(5) . .
N7 C29 S2 177.2(6) . .
C18 N3 C12 107.1(4) . .
C18 N3 C11 125.2(5) . .
C12 N3 C11 127.6(5) . .
C18 N4 C17 104.9(4) . .
C18 N4 Cu1 127.9(4) . 1_665
C17 N4 Cu1 127.1(4) . 1_665
C16 C17 N4 130.3(5) . .
C16 C17 C12 120.8(5) . .
N4 C17 C12 109.0(5) . .
C15 C16 C17 117.3(5) . .
C15 C16 H16 121.3 . .
C17 C16 H16 121.3 . .
C16 C15 C14 122.2(6) . .
C16 C15 H15 118.9 . .
C14 C15 H15 118.9 . .
C13 C14 C15 120.9(6) . .
C13 C14 H14 119.5 . .
C15 C14 H14 119.5 . .
C14 C13 C12 117.5(6) . .
C14 C13 H13 121.3 . .
C12 C13 H13 121.3 . .
N3 C12 C13 133.3(5) . .
N3 C12 C17 105.4(5) . .
C13 C12 C17 121.3(5) . .
N4 C18 N3 113.6(5) . .
N4 C18 H18 123.2 . .
N3 C18 H18 123.2 . .
N3 C11 C10 111.4(5) . .
N3 C11 H11A 109.4 . .
C10 C11 H11A 109.4 . .
N3 C11 H11B 109.4 . .
C10 C11 H11B 109.4 . .
H11A C11 H11B 108.0 . .
C28 N8 Cu2 162.6(5) . 2_756
C29 N7 Cu1 168.5(5) . 2_766

loop_
_geom_bond_atom_site_label_1
_geom_bond_atom_site_label_2
_geom_bond_distance
_geom_bond_site_symmetry_2
Cu1 N7 1.970(5) 2_766
Cu1 N4 2.023(4) 1_445
Cu1 N1 2.071(5) .
Cu1 S1 2.3566(18) .
Cu2 N8 1.964(5) 2_756
Cu2 N5 2.002(5) .
Cu2 S2 2.2725(19) .
Cu2 S1 2.6469(19) .
S1 C28 1.645(6) .
S2 C29 1.656(6) .
N1 C7 1.317(6) .
N1 C1 1.380(7) .
N2 C7 1.341(7) .
N2 C6 1.373(7) .
N2 C8 1.454(6) .
N6 C25 1.358(7) .
N6 C24 1.384(7) .
N6 C26 1.467(7) .
N5 C25 1.310(7) .
N5 C19 1.398(7) .
C1 C2 1.399(7) .
C1 C6 1.416(7) .
C2 C3 1.359(8) .
C2 H2 0.9400 .
C3 C4 1.406(9) .
C3 H3 0.9400 .
C4 C5 1.385(8) .
C4 H4 0.9400 .
C5 C6 1.382(8) .
C5 H5 0.9400 .
C7 H7 0.9400 .
C8 C9 1.524(7) .
C8 H8A 0.9800 .
C8 H8B 0.9800 .
C9 C10 1.536(7) .
C9 H9A 0.9800 .
C9 H9B 0.9800 .
C10 C11 1.509(7) .
C10 H10A 0.9800 .
C10 H10B 0.9800 .
C19 C20 1.390(7) .
C19 C24 1.396(7) .
C20 C21 1.370(8) .
C20 H20 0.9400 .
C21 C22 1.398(8) .
C21 H21 0.9400 .
C22 C23 1.360(8) .
C22 H22 0.9400 .
C23 C24 1.391(8) .
C23 H23 0.9400 .
C25 H25 0.9400 .
C26 C27 1.519(8) .
C26 H26A 0.9800 .
C26 H26B 0.9800 .
C27 C27 1.495(11) 2_666
C27 H27A 0.9800 .
C27 H27B 0.9800 .
C28 N8 1.152(6) .
C29 N7 1.144(7) .
N3 C18 1.345(6) .
N3 C12 1.381(6) .
N3 C11 1.463(6) .
N4 C18 1.317(6) .
N4 C17 1.395(6) .
N4 Cu1 2.023(4) 1_665
C17 C16 1.389(7) .
C17 C12 1.406(7) .
C16 C15 1.375(8) .
C16 H16 0.9400 .
C15 C14 1.403(8) .
C15 H15 0.9400 .
C14 C13 1.375(8) .
C14 H14 0.9400 .
C13 C12 1.397(7) .
C13 H13 0.9400 .
C18 H18 0.9400 .
C11 H11A 0.9800 .
C11 H11B 0.9800 .
N8 Cu2 1.964(5) 2_756
N7 Cu1 1.970(5) 2_766

loop_
_geom_torsion_atom_site_label_1
_geom_torsion_atom_site_label_2
_geom_torsion_atom_site_label_3
_geom_torsion_atom_site_label_4
_geom_torsion
_geom_torsion_site_symmetry_1
_geom_torsion_site_symmetry_4
N7 Cu1 S1 C28 149.6(3) 2_766 .
N4 Cu1 S1 C28 13.1(3) 1_445 .
N1 Cu1 S1 C28 -102.4(2) . .
N7 Cu1 S1 Cu2 23.62(19) 2_766 .
N4 Cu1 S1 Cu2 -112.87(17) 1_445 .
N1 Cu1 S1 Cu2 131.64(16) . .
N8 Cu2 S1 C28 6.3(2) 2_756 .
N5 Cu2 S1 C28 -108.8(2) . .
S2 Cu2 S1 C28 123.2(2) . .
N8 Cu2 S1 Cu1 135.08(17) 2_756 .
N5 Cu2 S1 Cu1 20.01(18) . .
S2 Cu2 S1 Cu1 -108.01(11) . .
N8 Cu2 S2 C29 -153.4(3) 2_756 .
N5 Cu2 S2 C29 -8.6(3) . .
S1 Cu2 S2 C29 99.6(2) . .
N7 Cu1 N1 C7 7.3(5) 2_766 .
N4 Cu1 N1 C7 134.6(5) 1_445 .
S1 Cu1 N1 C7 -106.4(5) . .
N7 Cu1 N1 C1 -179.8(5) 2_766 .
N4 Cu1 N1 C1 -52.4(5) 1_445 .
S1 Cu1 N1 C1 66.5(5) . .
N8 Cu2 N5 C25 -141.4(5) 2_756 .
S2 Cu2 N5 C25 73.2(5) . .
S1 Cu2 N5 C25 -34.5(5) . .
N8 Cu2 N5 C19 15.8(5) 2_756 .
S2 Cu2 N5 C19 -129.6(4) . .
S1 Cu2 N5 C19 122.7(4) . .
C7 N1 C1 C2 177.3(6) . .
Cu1 N1 C1 C2 3.0(9) . .
C7 N1 C1 C6 -0.3(6) . .
Cu1 N1 C1 C6 -174.6(4) . .
N1 C1 C2 C3 -177.5(6) . .
C6 C1 C2 C3 -0.2(8) . .
C1 C2 C3 C4 0.4(9) . .
C2 C3 C4 C5 -0.3(10) . .
C3 C4 C5 C6 0.1(9) . .
C7 N2 C6 C5 -177.3(6) . .
C8 N2 C6 C5 5.7(10) . .
C7 N2 C6 C1 -0.3(6) . .
C8 N2 C6 C1 -177.3(5) . .
C4 C5 C6 N2 176.7(6) . .
C4 C5 C6 C1 0.2(9) . .
N1 C1 C6 N2 0.4(6) . .
C2 C1 C6 N2 -177.5(5) . .
N1 C1 C6 C5 177.8(5) . .
C2 C1 C6 C5 -0.1(8) . .
C1 N1 C7 N2 0.1(6) . .
Cu1 N1 C7 N2 174.4(4) . .
C6 N2 C7 N1 0.1(7) . .
C8 N2 C7 N1 177.2(5) . .
C7 N2 C8 C9 -94.0(7) . .
C6 N2 C8 C9 82.5(7) . .
N2 C8 C9 C10 179.6(5) . .
C8 C9 C10 C11 75.0(6) . .
C25 N5 C19 C20 175.9(6) . .
Cu2 N5 C19 C20 15.2(9) . .
C25 N5 C19 C24 -1.8(6) . .
Cu2 N5 C19 C24 -162.6(4) . .
C24 C19 C20 C21 0.9(8) . .
N5 C19 C20 C21 -176.6(5) . .
C19 C20 C21 C22 -0.4(9) . .
C20 C21 C22 C23 0.0(9) . .
C21 C22 C23 C24 -0.1(9) . .
C25 N6 C24 C23 -175.7(6) . .
C26 N6 C24 C23 0.7(10) . .
C25 N6 C24 C19 -1.4(6) . .
C26 N6 C24 C19 174.9(5) . .
C22 C23 C24 N6 174.1(5) . .
C22 C23 C24 C19 0.7(9) . .
C20 C19 C24 N6 -176.0(5) . .
N5 C19 C24 N6 2.0(6) . .
C20 C19 C24 C23 -1.1(8) . .
N5 C19 C24 C23 176.9(5) . .
C19 N5 C25 N6 1.0(7) . .
Cu2 N5 C25 N6 162.4(4) . .
C24 N6 C25 N5 0.3(7) . .
C26 N6 C25 N5 -176.0(5) . .
C25 N6 C26 C27 -109.4(7) . .
C24 N6 C26 C27 75.0(7) . .
N6 C26 C27 C27 60.8(9) . 2_666
Cu1 S1 C28 N8 -144(10) . .
Cu2 S1 C28 N8 5(10) . .
Cu2 S2 C29 N7 -177(100) . .
C18 N4 C17 C16 -178.8(6) . .
Cu1 N4 C17 C16 3.9(9) 1_665 .
C18 N4 C17 C12 1.7(6) . .
Cu1 N4 C17 C12 -175.6(4) 1_665 .
N4 C17 C16 C15 -179.2(6) . .
C12 C17 C16 C15 0.2(9) . .
C17 C16 C15 C14 -1.1(10) . .
C16 C15 C14 C13 1.6(11) . .
C15 C14 C13 C12 -1.0(10) . .
C18 N3 C12 C13 179.2(6) . .
C11 N3 C12 C13 -5.0(10) . .
C18 N3 C12 C17 0.9(6) . .
C11 N3 C12 C17 176.8(5) . .
C14 C13 C12 N3 -177.9(6) . .
C14 C13 C12 C17 0.1(9) . .
C16 C17 C12 N3 178.8(5) . .
N4 C17 C12 N3 -1.6(6) . .
C16 C17 C12 C13 0.3(9) . .
N4 C17 C12 C13 179.8(5) . .
C17 N4 C18 N3 -1.1(7) . .
Cu1 N4 C18 N3 176.1(4) 1_665 .
C12 N3 C18 N4 0.1(7) . .
C11 N3 C18 N4 -175.8(5) . .
C18 N3 C11 C10 96.3(7) . .
C12 N3 C11 C10 -78.8(7) . .
C9 C10 C11 N3 -171.2(5) . .
S1 C28 N8 Cu2 -26(11) . 2_756
S2 C29 N7 Cu1 -146(10) . 2_766
